data_7228900
loop_
_publ_author_name
'Meti, Puttavva'
'Gong, Young-Dae'

_publ_section_title
;
 2,6-Di(thiophenyl)-1,5-dihydrodipyrrolopyrazine (DT-DPP) structural
 isomers as donor--acceptor--donor molecules and their optoelectronic
 investigation
;
_journal_issue 62
_journal_name_full 'RSC Adv.'
_journal_page_first 39228
_journal_paper_doi 10.1039/C7RA06270B
_journal_volume 7
_journal_year 2017
_chemical_formula_sum 'C18 H14 N4 S2'
_chemical_formula_weight 350.45
_chemical_name_systematic
; 
 ? 
;
_space_group_IT_number 14
_symmetry_cell_setting monoclinic
_symmetry_space_group_name_Hall '-P 2yn'
_symmetry_space_group_name_H-M 'P 1 21/n 1'
_atom_sites_solution_hydrogens geom
_atom_sites_solution_primary direct
_atom_sites_solution_secondary difmap
_audit_creation_method SHELXL-97
_audit_update_record
;
2017-06-05 deposited with the CCDC.
2017-07-05 downloaded from the CCDC.
;
_cell_angle_alpha 90.00
_cell_angle_beta 115.4630(10)
_cell_angle_gamma 90.00
_cell_formula_units_Z 2
_cell_length_a 9.1901(2)
_cell_length_b 9.9832(2)
_cell_length_c 9.6509(2)
_cell_measurement_reflns_used 3211
_cell_measurement_temperature 296(1)
_cell_measurement_theta_max 28.12
_cell_measurement_theta_min 3.10
_cell_volume 799.43(3)
_computing_cell_refinement 'Bruker SAINT'
_computing_data_collection 'Bruker APEX2'
_computing_data_reduction 'Bruker SAINT'
_computing_molecular_graphics 'Bruker SHELXTL'
_computing_publication_material 'Bruker SHELXTL'
_computing_structure_refinement 'SHELXL-97 (Sheldrick, 2008)'
_computing_structure_solution 'SHELXS-97 (Sheldrick, 2008)'
_diffrn_ambient_temperature 296(1)
_diffrn_measured_fraction_theta_full 0.998
_diffrn_measured_fraction_theta_max 0.998
_diffrn_measurement_device_type 'Bruker APEX-II CCD'
_diffrn_measurement_method '\f and \w scans'
_diffrn_radiation_monochromator graphite
_diffrn_radiation_source 'fine-focus sealed tube'
_diffrn_radiation_type MoK\a
_diffrn_radiation_wavelength 0.71073
_diffrn_reflns_av_R_equivalents 0.0221
_diffrn_reflns_av_sigmaI/netI 0.0190
_diffrn_reflns_limit_h_max 12
_diffrn_reflns_limit_h_min -10
_diffrn_reflns_limit_k_max 12
_diffrn_reflns_limit_k_min -13
_diffrn_reflns_limit_l_max 12
_diffrn_reflns_limit_l_min -12
_diffrn_reflns_number 7593
_diffrn_reflns_theta_full 28.33
_diffrn_reflns_theta_max 28.33
_diffrn_reflns_theta_min 2.56
_exptl_absorpt_coefficient_mu 0.340
_exptl_absorpt_correction_T_max 0.9668
_exptl_absorpt_correction_T_min 0.8761
_exptl_absorpt_correction_type multi-scan
_exptl_absorpt_process_details 'Bruker SADABS'
_exptl_crystal_colour brown
_exptl_crystal_density_diffrn 1.456
_exptl_crystal_density_meas ?
_exptl_crystal_density_method 'not measured'
_exptl_crystal_description block
_exptl_crystal_F_000 364
_exptl_crystal_size_max 0.40
_exptl_crystal_size_mid 0.18
_exptl_crystal_size_min 0.10
_refine_diff_density_max 0.337
_refine_diff_density_min -0.320
_refine_diff_density_rms 0.072
_refine_ls_extinction_method none
_refine_ls_goodness_of_fit_ref 1.054
_refine_ls_hydrogen_treatment refxyz
_refine_ls_matrix_type full
_refine_ls_number_parameters 140
_refine_ls_number_reflns 1986
_refine_ls_number_restraints 0
_refine_ls_restrained_S_all 1.054
_refine_ls_R_factor_all 0.0601
_refine_ls_R_factor_gt 0.0500
_refine_ls_shift/su_max 0.000
_refine_ls_shift/su_mean 0.000
_refine_ls_structure_factor_coef Fsqd
_refine_ls_weighting_details 'calc w=1/[\s^2^(Fo^2^)+(0.0932P)^2^+0.1005P] where P=(Fo^2^+2Fc^2^)/3'
_refine_ls_weighting_scheme calc
_refine_ls_wR_factor_gt 0.1389
_refine_ls_wR_factor_ref 0.1486
_reflns_number_gt 1606
_reflns_number_total 1986
_reflns_threshold_expression >2sigma(I)
_cod_data_source_file c7ra06270b2.cif
_cod_data_source_block 20170120_0m
_cod_depositor_comments
;
The following automatic conversions were performed:

'_symmetry_cell_setting' value 'Monoclinic' changed to 'monoclinic'
according to
/home/data/users/saulius/crontab/automatic-downloads/rss-feeds/RSC/lib/dictionaries/cif_core.dic
dictionary named 'cif_core.dic' version 2.4.2 from 2011-04-26.

'_exptl_crystal_density_meas' value 'none' was changed to '?' - the
value is perceived as not measured.

Automatic conversion script
Id: cif_fix_values 4973 2017-02-22 13:04:09Z antanas 
;
_cod_original_sg_symbol_H-M P2(1)/n
_cod_database_code 7228900

loop_
_symmetry_equiv_pos_as_xyz
'x, y, z'
'-x+1/2, y+1/2, -z+1/2'
'-x, -y, -z'
'x-1/2, -y-1/2, z-1/2'

loop_
_atom_site_label
_atom_site_type_symbol
_atom_site_fract_x
_atom_site_fract_y
_atom_site_fract_z
_atom_site_U_iso_or_equiv
_atom_site_adp_type
_atom_site_occupancy
_atom_site_symmetry_multiplicity
_atom_site_calc_flag
_atom_site_refinement_flags
_atom_site_disorder_assembly
_atom_site_disorder_group
S1 S 0.0501(3) 0.4091(2) -0.3071(2) 0.0676(6) Uani 0.641(4) 1 d P A 1
C4 C 0.1878(8) 0.5017(7) -0.3209(6) 0.0367(11) Uani 0.641(4) 1 d P A 1
H4 H 0.2024 0.5248 -0.4075 0.044 Uiso 0.641(4) 1 calc PR A 1
S1A S 0.1938(8) 0.5091(6) -0.3042(5) 0.095(2) Uani 0.359(4) 1 d P A 2
C4A C 0.054(3) 0.398(2) -0.2786(16) 0.094(6) Uani 0.359(4) 1 d P A 2
H4A H -0.0308 0.3497 -0.3513 0.113 Uiso 0.359(4) 1 calc PR A 2
N1 N 0.55227(16) 0.63630(13) 0.48701(13) 0.0426(3) Uani 1 1 d . A .
N2 N 0.40559(16) 0.59359(12) 0.21700(14) 0.0409(3) Uani 1 1 d . A .
C1 C 0.1063(3) 0.40548(19) -0.1181(2) 0.0587(5) Uani 1 1 d . . .
H1A H 0.394(3) 0.601(2) -0.104(2) 0.057(6) Uiso 1 1 d . . .
C2 C 0.2418(2) 0.48312(16) -0.03819(16) 0.0446(4) Uani 1 1 d . A .
C3 C 0.2955(2) 0.5440(2) -0.13953(19) 0.0521(4) Uani 1 1 d . . .
H3A H 0.043(3) 0.354(3) -0.075(3) 0.085(7) Uiso 1 1 d . . .
C5 C 0.31881(19) 0.48547(15) 0.12931(17) 0.0410(4) Uani 1 1 d . . .
C6 C 0.3194(2) 0.38257(17) 0.22450(17) 0.0444(4) Uani 1 1 d . . .
H6A H 0.271(2) 0.2956(18) 0.1910(19) 0.042(4) Uiso 1 1 d . . .
C7 C 0.59037(19) 0.57373(15) 0.62238(16) 0.0400(4) Uani 1 1 d . . .
C8 C 0.46285(18) 0.55943(15) 0.36922(16) 0.0388(4) Uani 1 1 d . . .
C9 C 0.4440(2) 0.71965(16) 0.16432(18) 0.0489(4) Uani 1 1 d . . .
H9A H 0.5056 0.7751 0.2512 0.073 Uiso 1 1 calc R A .
H9B H 0.3460 0.7649 0.0996 0.073 Uiso 1 1 calc R . .
H9C H 0.5057 0.7021 0.1074 0.073 Uiso 1 1 calc R . .

loop_
_atom_site_aniso_label
_atom_site_aniso_U_11
_atom_site_aniso_U_22
_atom_site_aniso_U_33
_atom_site_aniso_U_23
_atom_site_aniso_U_13
_atom_site_aniso_U_12
S1 0.0866(11) 0.0679(9) 0.0312(4) -0.0071(4) 0.0091(4) 0.0046(8)
C4 0.046(2) 0.045(2) 0.0155(11) 0.0037(12) 0.0098(13) 0.0120(18)
S1A 0.117(4) 0.098(3) 0.082(3) 0.017(2) 0.054(2) 0.036(2)
C4A 0.107(12) 0.069(6) 0.110(14) 0.005(7) 0.049(10) -0.028(7)
N1 0.0511(8) 0.0400(6) 0.0333(6) 0.0020(5) 0.0150(6) -0.0030(5)
N2 0.0468(8) 0.0418(7) 0.0305(6) 0.0034(4) 0.0132(5) -0.0017(5)
C1 0.0674(12) 0.0589(11) 0.0387(9) -0.0020(7) 0.0123(8) -0.0083(9)
C2 0.0504(9) 0.0472(8) 0.0318(7) 0.0017(6) 0.0137(7) 0.0083(7)
C3 0.0541(11) 0.0629(10) 0.0394(8) 0.0092(7) 0.0201(8) 0.0111(9)
C5 0.0424(8) 0.0452(8) 0.0339(7) 0.0003(6) 0.0148(6) 0.0009(6)
C6 0.0518(10) 0.0440(8) 0.0335(7) -0.0009(6) 0.0145(7) -0.0046(7)
C7 0.0437(8) 0.0399(7) 0.0339(7) 0.0010(5) 0.0144(6) -0.0018(6)
C8 0.0415(8) 0.0407(7) 0.0333(7) 0.0041(5) 0.0152(6) 0.0010(6)
C9 0.0619(10) 0.0424(8) 0.0424(8) 0.0084(6) 0.0223(7) -0.0007(7)

loop_
_atom_type_symbol
_atom_type_description
_atom_type_scat_dispersion_real
_atom_type_scat_dispersion_imag
_atom_type_scat_source
C C 0.0033 0.0016 'International Tables Vol C Tables 4.2.6.8 and 6.1.1.4'
H H 0.0000 0.0000 'International Tables Vol C Tables 4.2.6.8 and 6.1.1.4'
N N 0.0061 0.0033 'International Tables Vol C Tables 4.2.6.8 and 6.1.1.4'
S S 0.1246 0.1234 'International Tables Vol C Tables 4.2.6.8 and 6.1.1.4'

loop_
_geom_angle_atom_site_label_1
_geom_angle_atom_site_label_2
_geom_angle_atom_site_label_3
_geom_angle
_geom_angle_site_symmetry_1
_geom_angle_site_symmetry_3
C4 S1 C1 102.5(2) . .
S1 C4 C3 101.1(3) . .
S1 C4 H4 129.4 . .
C3 C4 H4 129.4 . .
C3 S1A C4A 98.9(5) . .
C1 C4A S1A 101.2(11) . .
C1 C4A H4A 129.4 . .
S1A C4A H4A 129.4 . .
C8 N1 C7 111.67(13) . .
C8 N2 C5 108.28(12) . .
C8 N2 C9 123.29(13) . .
C5 N2 C9 128.28(12) . .
C2 C1 C4A 116.1(9) . .
C2 C1 S1 112.20(18) . .
C4A C1 S1 4.5(9) . .
C2 C1 H3A 127.3(16) . .
C4A C1 H3A 116.6(18) . .
S1 C1 H3A 120.4(16) . .
C1 C2 C3 110.75(15) . .
C1 C2 C5 121.14(15) . .
C3 C2 C5 127.87(16) . .
C2 C3 S1A 113.0(3) . .
C2 C3 C4 113.3(3) . .
S1A C3 C4 1.9(5) . .
C2 C3 H1A 123.1(12) . .
S1A C3 H1A 123.8(12) . .
C4 C3 H1A 123.4(12) . .
C6 C5 N2 109.64(13) . .
C6 C5 C2 126.02(14) . .
N2 C5 C2 124.34(13) . .
C5 C6 C7 107.40(14) . 3_666
C5 C6 H6A 125.3(10) . .
C7 C6 H6A 127.2(10) 3_666 .
N1 C7 C6 131.16(14) . 3_666
N1 C7 C8 122.10(13) . 3_666
C6 C7 C8 106.73(13) 3_666 3_666
N1 C8 N2 125.82(13) . .
N1 C8 C7 126.23(13) . 3_666
N2 C8 C7 107.95(12) . 3_666
N2 C9 H9A 109.5 . .
N2 C9 H9B 109.5 . .
H9A C9 H9B 109.5 . .
N2 C9 H9C 109.5 . .
H9A C9 H9C 109.5 . .
H9B C9 H9C 109.5 . .

loop_
_geom_bond_atom_site_label_1
_geom_bond_atom_site_label_2
_geom_bond_distance
_geom_bond_site_symmetry_2
S1 C4 1.618(8) .
S1 C1 1.669(3) .
C4 C3 1.653(6) .
C4 H4 0.9300 .
S1A C3 1.498(6) .
S1A C4A 1.79(2) .
C4A C1 1.412(14) .
C4A H4A 0.9300 .
N1 C8 1.3241(19) .
N1 C7 1.3513(18) .
N2 C8 1.3736(18) .
N2 C5 1.3917(19) .
N2 C9 1.4566(19) .
C1 C2 1.386(3) .
C1 H3A 0.99(3) .
C2 C3 1.409(2) .
C2 C5 1.460(2) .
C3 H1A 0.99(2) .
C5 C6 1.376(2) .
C6 C7 1.417(2) 3_666
C6 H6A 0.967(18) .
C7 C6 1.417(2) 3_666
C7 C8 1.431(2) 3_666
C8 C7 1.431(2) 3_666
C9 H9A 0.9600 .
C9 H9B 0.9600 .
C9 H9C 0.9600 .

loop_
_geom_torsion_atom_site_label_1
_geom_torsion_atom_site_label_2
_geom_torsion_atom_site_label_3
_geom_torsion_atom_site_label_4
_geom_torsion
_geom_torsion_site_symmetry_4
C1 S1 C4 C3 -3.1(4) .
C3 S1A C4A C1 2.5(11) .
S1A C4A C1 C2 -2.9(12) .
S1A C4A C1 S1 26(12) .
C4 S1 C1 C2 2.3(3) .
C4 S1 C1 C4A -149(12) .
C4A C1 C2 C3 2.2(9) .
S1 C1 C2 C3 -0.2(2) .
C4A C1 C2 C5 -172.7(9) .
S1 C1 C2 C5 -175.03(15) .
C1 C2 C3 S1A -0.1(3) .
C5 C2 C3 S1A 174.3(3) .
C1 C2 C3 C4 -2.2(3) .
C5 C2 C3 C4 172.3(3) .
C4A S1A C3 C2 -1.5(7) .
C4A S1A C3 C4 97(15) .
S1 C4 C3 C2 3.5(5) .
S1 C4 C3 S1A -79(15) .
C8 N2 C5 C6 0.32(18) .
C9 N2 C5 C6 175.96(16) .
C8 N2 C5 C2 -178.86(14) .
C9 N2 C5 C2 -3.2(2) .
C1 C2 C5 C6 29.1(3) .
C3 C2 C5 C6 -144.85(19) .
C1 C2 C5 N2 -151.90(17) .
C3 C2 C5 N2 34.2(3) .
N2 C5 C6 C7 -0.11(18) 3_666
C2 C5 C6 C7 179.06(14) 3_666
C8 N1 C7 C6 -179.10(16) 3_666
C8 N1 C7 C8 -0.1(2) 3_666
C7 N1 C8 N2 -179.52(15) .
C7 N1 C8 C7 0.1(2) 3_666
C5 N2 C8 N1 179.25(14) .
C9 N2 C8 N1 3.4(2) .
C5 N2 C8 C7 -0.40(17) 3_666
C9 N2 C8 C7 -176.30(14) 3_666
